data_4307051
loop_
_publ_author_name
'Maxim N. Sokolov'
'Artem L. Gushchin'
'Konstantin A. Kovalenko'
'Eugenia V. Peresypkina'
'Alexander V. Virovets'
'Joaquin Sanchiz'
'Vladimir P. Fedin'

_publ_contact_author_address
;
 Institute of Inorganic Chemistry SD RAS
 Ak.Lavrentiev prosp. 3
 Novosibirsk 630090
 Russia
;
_publ_contact_author_email peresyp@che.nsk.su
_publ_contact_author_fax '007 383 3309489'
_publ_contact_author_name 'Dr Eugenia V. Peresypkina'
_publ_section_title
;
Triangular Oxalate Clusters [W3(\m3-S)(\m2-S2)3(C2O4)3]2- as Building Blocks
for Coordination Polymers and Nanosized Complexes
;
_journal_name_full 'Inorganic Chemistry'
_journal_page_first 2115
_journal_page_last 2123
_journal_paper_doi 10.1021/ic061540l
_journal_volume 46
_journal_year 2007
_chemical_formula_moiety 'K, C14 H36 O38 Pr2 S14 W6, Br, (H2 O)14.7'
_chemical_formula_structural 'K[(W3 S7 (C2 O4)3)Pr(H2 O)5)2(C2 O4)]Br * 14.7(H2 O)'
_chemical_formula_sum 'C14 H49.4 Br K O52.7 Pr2 S14 W6'
_chemical_formula_weight 3013.91
_chemical_name_systematic
;
 ?
;
_space_group_IT_number 15
_symmetry_cell_setting monoclinic
_symmetry_space_group_name_Hall '-C 2yc'
_symmetry_space_group_name_H-M 'C 1 2/c 1'
_atom_sites_solution_hydrogens none
_atom_sites_solution_primary direct
_atom_sites_solution_secondary difmap
_audit_creation_method SHELXL-97
_cell_angle_alpha 90.00
_cell_angle_beta 100.7460(10)
_cell_angle_gamma 90.00
_cell_formula_units_Z 4
_cell_length_a 22.0999(6)
_cell_length_b 18.6732(5)
_cell_length_c 16.4904(6)
_cell_measurement_reflns_used 5433
_cell_measurement_temperature 90.0(5)
_cell_measurement_theta_max 27.9875
_cell_measurement_theta_min 2.5143
_cell_volume 6685.9(4)
_computing_cell_refinement 'APEX2 v.1.0-27 (Bruker, 2004)'
_computing_data_collection 'APEX2 v.1.0-27 (Bruker, 2004)'
_computing_data_reduction 'APEX2 v.1.0-27 (Bruker, 2004)'
_computing_molecular_graphics 'SHELXTL v.6.22 (Bruker, 1990-2003)'
_computing_publication_material 'local programs'
_computing_structure_refinement 'SHELXTL v.6.22 (Bruker, 1990-2003)'
_computing_structure_solution 'SHELXTL v.6.22 (Bruker, 1990-2003)'
_diffrn_ambient_temperature 90.0(5)
_diffrn_detector_area_resol_mean 25.6
_diffrn_measured_fraction_theta_full 0.991
_diffrn_measured_fraction_theta_max 0.973
_diffrn_measurement_device_type 'Bruker X8APEX CCD diffractometer'
_diffrn_measurement_method 'phi & omega scans'
_diffrn_radiation_monochromator graphite
_diffrn_radiation_source 'fine-focus sealed tube'
_diffrn_radiation_type MoK\a
_diffrn_radiation_wavelength 0.71073
_diffrn_reflns_av_R_equivalents 0.0440
_diffrn_reflns_av_sigmaI/netI 0.0763
_diffrn_reflns_limit_h_max 28
_diffrn_reflns_limit_h_min -28
_diffrn_reflns_limit_k_max 24
_diffrn_reflns_limit_k_min -24
_diffrn_reflns_limit_l_max 21
_diffrn_reflns_limit_l_min -15
_diffrn_reflns_number 19706
_diffrn_reflns_theta_full 25.00
_diffrn_reflns_theta_max 27.50
_diffrn_reflns_theta_min 1.44
_diffrn_standards_decay_% 0
_diffrn_standards_number 0
_exptl_absorpt_coefficient_mu 12.912
_exptl_absorpt_correction_T_max 0.772
_exptl_absorpt_correction_T_min 0.688
_exptl_absorpt_correction_type empirical
_exptl_absorpt_process_details 'based on intensities, SADABS (Bruker)'
_exptl_crystal_colour orange
_exptl_crystal_density_diffrn 2.994
_exptl_crystal_density_meas ?
_exptl_crystal_density_method 'not measured'
_exptl_crystal_description needle
_exptl_crystal_F_000 5644
_exptl_crystal_size_max 0.04
_exptl_crystal_size_mid 0.025
_exptl_crystal_size_min 0.02
_refine_diff_density_max 3.704
_refine_diff_density_min -2.348
_refine_diff_density_rms 0.347
_refine_ls_extinction_method none
_refine_ls_goodness_of_fit_ref 1.024
_refine_ls_hydrogen_treatment none
_refine_ls_matrix_type full
_refine_ls_number_parameters 416
_refine_ls_number_reflns 7485
_refine_ls_number_restraints 6
_refine_ls_restrained_S_all 1.027
_refine_ls_R_factor_all 0.0745
_refine_ls_R_factor_gt 0.0416
_refine_ls_shift/su_max 0.001
_refine_ls_shift/su_mean 0.000
_refine_ls_structure_factor_coef Fsqd
_refine_ls_weighting_details 'calc w=1/[\s^2^(Fo^2^)+(0.0376P)^2^+125.3853P] where P=(Fo^2^+2Fc^2^)/3'
_refine_ls_weighting_scheme calc
_refine_ls_wR_factor_gt 0.0876
_refine_ls_wR_factor_ref 0.1003
_reflns_number_gt 5373
_reflns_number_total 7485
_reflns_threshold_expression >2sigma(I)
_cod_data_source_file ic061540lsi20060815_124319_4.cif
_cod_data_source_block compound_IIa
_cod_depositor_comments
;
The following automatic conversions were performed:

'_exptl_crystal_density_meas' value 'none' was changed to '?' - the
value is perceived as not measured.

Automatic conversion script
Id: cif_fix_values 3008 2015-01-20 13:52:24Z robertas 
;
_cod_original_formula_sum 'C14 H49.40 Br K O52.70 Pr2 S14 W6'
_cod_database_code 4307051

loop_
_symmetry_equiv_pos_as_xyz
'x, y, z'
'-x, y, -z+1/2'
'x+1/2, y+1/2, z'
'-x+1/2, y+1/2, -z+1/2'
'-x, -y, -z'
'x, -y, z-1/2'
'-x+1/2, -y+1/2, -z'
'x+1/2, -y+1/2, z-1/2'

loop_
_atom_site_label
_atom_site_type_symbol
_atom_site_fract_x
_atom_site_fract_y
_atom_site_fract_z
_atom_site_U_iso_or_equiv
_atom_site_adp_type
_atom_site_occupancy
_atom_site_symmetry_multiplicity
_atom_site_calc_flag
_atom_site_refinement_flags
_atom_site_disorder_assembly
_atom_site_disorder_group
W1 W 0.383419(17) 0.54007(2) 0.12186(3) 0.01005(10) Uani 1 1 d . . .
W2 W 0.315941(17) 0.45193(2) 0.20046(3) 0.01278(11) Uani 1 1 d . . .
W3 W 0.341222(18) 0.41471(2) 0.05194(3) 0.01243(11) Uani 1 1 d . . .
S1 S 0.27829(10) 0.51221(13) 0.07521(17) 0.0139(5) Uani 1 1 d . . .
S2 S 0.36575(11) 0.34146(13) 0.17445(18) 0.0156(6) Uani 1 1 d . . .
S3 S 0.27324(11) 0.34197(14) 0.1243(2) 0.0206(6) Uani 1 1 d . . .
S4 S 0.44828(11) 0.44815(13) 0.08076(17) 0.0125(5) Uani 1 1 d . . .
S5 S 0.39894(12) 0.50298(14) -0.01843(17) 0.0163(6) Uani 1 1 d . . .
S6 S 0.41801(11) 0.49452(13) 0.25965(17) 0.0132(5) Uani 1 1 d . . .
S7 S 0.35121(11) 0.57209(13) 0.25454(17) 0.0148(5) Uani 1 1 d . . .
Br1 Br 0.5000 0.36252(8) 0.2500 0.0246(4) Uani 1 2 d S . .
O11 O 0.4651(3) 0.6056(3) 0.1384(5) 0.0148(16) Uani 1 1 d . . .
O12 O 0.3518(3) 0.6397(3) 0.0773(4) 0.0126(15) Uani 1 1 d . . .
O13 O 0.4976(3) 0.7162(4) 0.1129(4) 0.0156(16) Uani 1 1 d . . .
O14 O 0.3772(3) 0.7520(4) 0.0551(5) 0.0174(16) Uani 1 1 d . . .
O21 O 0.3147(3) 0.4083(4) 0.3200(5) 0.0237(18) Uani 1 1 d . . .
O22 O 0.2280(3) 0.4740(4) 0.2220(5) 0.0228(19) Uani 1 1 d . . .
O23 O 0.2553(4) 0.3830(5) 0.4098(6) 0.041(2) Uani 1 1 d . . .
O24 O 0.1595(5) 0.4540(7) 0.3022(9) 0.090(5) Uani 1 1 d . . .
O31 O 0.3714(3) 0.3251(4) -0.0094(5) 0.0186(17) Uani 1 1 d . . .
O32 O 0.2760(3) 0.4053(4) -0.0567(5) 0.0194(17) Uani 1 1 d . . .
O33 O 0.3472(3) 0.2542(4) -0.1197(5) 0.0222(18) Uani 1 1 d . . .
O34 O 0.2432(3) 0.3394(4) -0.1699(5) 0.0275(19) Uani 1 1 d . . .
C1 C 0.3906(4) 0.6901(5) 0.0794(6) 0.012(2) Uani 1 1 d . . .
C2 C 0.4576(4) 0.6691(5) 0.1121(7) 0.012(2) Uani 1 1 d . . .
C3 C 0.2630(6) 0.4088(6) 0.3465(8) 0.028(3) Uani 1 1 d . . .
C4 C 0.2114(5) 0.4494(6) 0.2881(9) 0.032(3) Uani 1 1 d . . .
C5 C 0.2802(5) 0.3525(6) -0.1060(7) 0.018(2) Uani 1 1 d . . .
C6 C 0.3379(4) 0.3048(5) -0.0775(7) 0.017(2) Uani 1 1 d . . .
Pr1 Pr 0.46121(2) 0.84018(3) 0.04391(4) 0.01293(13) Uani 1 1 d . . .
O1 O 0.5672(3) 0.8516(4) 0.1220(5) 0.028(2) Uani 1 1 d . . .
O2 O 0.3926(3) 0.8130(4) -0.0924(5) 0.0204(17) Uani 1 1 d . . .
O3 O 0.5245(3) 0.7672(4) -0.0384(5) 0.0248(18) Uani 1 1 d . . .
O4 O 0.4440(4) 0.8528(4) 0.1897(5) 0.029(2) Uani 1 1 d . . .
O5 O 0.3612(3) 0.9069(4) 0.0343(5) 0.0223(18) Uani 1 1 d . . .
C7 C 0.4979(4) 1.0126(5) 0.0433(7) 0.016(2) Uani 1 1 d . . .
O41 O 0.4825(3) 0.9673(4) 0.0917(5) 0.0176(17) Uani 1 1 d . . .
O42 O 0.4918(3) 0.9224(4) -0.0592(5) 0.0184(16) Uani 1 1 d . . .
K1 K 0.23376(19) 0.7022(3) 0.0428(3) 0.0240(11) Uani 0.50 1 d PU . .
O1W O 0.5605(5) 0.8474(5) -0.1566(7) 0.056(3) Uani 1 1 d . . .
O2W O 0.4134(3) 0.3286(4) 0.4004(5) 0.0227(18) Uani 1 1 d . . .
O4W O 0.3687(4) 0.8905(5) -0.2332(6) 0.040(2) Uani 1 1 d . . .
O5W O 0.4086(5) 0.7297(5) 0.2405(6) 0.051(3) Uani 1 1 d . . .
O6W O 0.6283(4) 0.9723(5) 0.0879(7) 0.052(3) Uani 1 1 d . . .
O71W O 0.2914(10) 0.7713(13) 0.2154(15) 0.062(6) Uiso 0.50 1 d P . .
O72W O 0.2760(8) 0.7312(10) 0.1982(12) 0.036(4) Uiso 0.50 1 d P . .
O8W O 0.5000 1.0252(15) 0.2500 0.088(8) Uiso 0.70 2 d SP . .
O91W O 0.6494(7) 0.9432(8) -0.0555(11) 0.028(4) Uani 0.50 1 d P . .
O92W O 0.6575(10) 0.8805(12) -0.0349(14) 0.057(6) Uiso 0.50 1 d P . .

loop_
_atom_site_aniso_label
_atom_site_aniso_U_11
_atom_site_aniso_U_22
_atom_site_aniso_U_33
_atom_site_aniso_U_23
_atom_site_aniso_U_13
_atom_site_aniso_U_12
W1 0.00856(18) 0.00831(19) 0.0127(2) 0.00149(18) 0.00055(16) 0.00020(15)
W2 0.00917(19) 0.0119(2) 0.0171(2) 0.00359(19) 0.00206(17) -0.00014(16)
W3 0.01062(19) 0.00989(19) 0.0150(2) 0.00015(19) -0.00227(17) 0.00016(16)
S1 0.0075(11) 0.0123(12) 0.0198(15) 0.0014(12) -0.0024(11) -0.0001(9)
S2 0.0137(12) 0.0114(12) 0.0197(15) 0.0016(12) -0.0019(11) -0.0020(10)
S3 0.0125(12) 0.0132(12) 0.0331(18) 0.0063(13) -0.0034(12) -0.0029(10)
S4 0.0109(11) 0.0128(12) 0.0133(13) 0.0001(11) 0.0013(10) 0.0005(10)
S5 0.0174(12) 0.0168(13) 0.0142(14) 0.0042(12) 0.0016(11) 0.0023(10)
S6 0.0118(11) 0.0110(11) 0.0153(14) 0.0010(11) -0.0016(11) 0.0010(10)
S7 0.0161(12) 0.0136(12) 0.0146(14) -0.0011(12) 0.0025(11) 0.0028(10)
Br1 0.0208(8) 0.0237(8) 0.0288(10) 0.000 0.0035(7) 0.000
O11 0.013(3) 0.011(3) 0.020(4) 0.000(3) 0.001(3) 0.002(3)
O12 0.008(3) 0.011(3) 0.019(4) -0.001(3) 0.001(3) -0.001(3)
O13 0.012(3) 0.016(4) 0.019(4) 0.003(3) 0.002(3) 0.001(3)
O14 0.015(3) 0.015(4) 0.024(5) 0.003(4) 0.006(3) 0.000(3)
O21 0.026(4) 0.025(4) 0.023(5) 0.010(4) 0.011(4) 0.002(3)
O22 0.008(3) 0.025(4) 0.040(5) 0.013(4) 0.016(4) 0.005(3)
O23 0.051(6) 0.035(5) 0.045(6) 0.022(5) 0.028(5) 0.021(4)
O24 0.047(7) 0.106(10) 0.133(13) 0.082(9) 0.061(8) 0.038(7)
O31 0.014(4) 0.011(3) 0.029(5) -0.005(4) -0.001(3) 0.001(3)
O32 0.015(4) 0.015(4) 0.024(5) -0.003(4) -0.006(3) 0.003(3)
O33 0.024(4) 0.015(4) 0.025(5) -0.006(4) -0.001(4) 0.002(3)
O34 0.022(4) 0.024(4) 0.031(5) -0.003(4) -0.010(4) -0.002(3)
C1 0.017(5) 0.009(5) 0.009(5) 0.000(5) 0.003(4) 0.002(4)
C2 0.009(5) 0.008(5) 0.020(6) -0.005(5) 0.001(4) -0.005(4)
C3 0.035(7) 0.015(5) 0.036(8) 0.011(6) 0.017(6) 0.000(5)
C4 0.021(6) 0.036(7) 0.044(8) 0.023(7) 0.021(6) 0.013(5)
C5 0.022(6) 0.016(5) 0.014(6) 0.003(5) -0.005(5) 0.001(5)
C6 0.009(5) 0.013(5) 0.028(7) -0.003(5) 0.002(5) -0.001(4)
Pr1 0.0122(3) 0.0103(3) 0.0149(3) 0.0016(3) -0.0011(2) 0.0004(2)
O1 0.023(4) 0.022(4) 0.034(5) -0.010(4) -0.010(4) 0.003(3)
O2 0.017(4) 0.021(4) 0.021(4) -0.003(4) -0.001(3) 0.000(3)
O3 0.021(4) 0.033(5) 0.020(4) 0.001(4) 0.002(3) 0.009(3)
O4 0.049(5) 0.026(4) 0.014(4) 0.007(4) 0.010(4) 0.018(4)
O5 0.015(4) 0.014(4) 0.036(5) -0.001(4) 0.000(4) 0.005(3)
C7 0.015(5) 0.013(5) 0.016(6) 0.000(5) -0.002(5) -0.004(4)
O41 0.014(3) 0.015(4) 0.025(4) 0.004(4) 0.008(3) -0.002(3)
O42 0.025(4) 0.011(3) 0.019(4) -0.004(3) 0.005(3) -0.006(3)
K1 0.0090(17) 0.026(2) 0.037(2) 0.005(2) 0.0029(17) 0.0049(16)
O1W 0.069(7) 0.051(6) 0.056(7) 0.002(6) 0.033(6) 0.009(5)
O2W 0.022(4) 0.016(4) 0.028(5) 0.002(4) 0.000(4) 0.003(3)
O4W 0.048(5) 0.040(5) 0.030(5) 0.016(5) 0.002(4) 0.004(4)
O5W 0.057(6) 0.054(6) 0.047(7) -0.001(6) 0.021(5) 0.005(5)
O6W 0.022(4) 0.043(6) 0.083(9) -0.006(6) -0.012(5) -0.002(4)
O91W 0.030(9) 0.021(8) 0.029(10) 0.000(8) -0.005(8) 0.008(7)

loop_
_atom_type_symbol
_atom_type_description
_atom_type_scat_dispersion_real
_atom_type_scat_dispersion_imag
_atom_type_scat_source
C C 0.0033 0.0016 'International Tables Vol C Tables 4.2.6.8 and 6.1.1.4'
H H 0.0000 0.0000 'International Tables Vol C Tables 4.2.6.8 and 6.1.1.4'
O O 0.0106 0.0060 'International Tables Vol C Tables 4.2.6.8 and 6.1.1.4'
S S 0.1246 0.1234 'International Tables Vol C Tables 4.2.6.8 and 6.1.1.4'
Br Br -0.2901 2.4595 'International Tables Vol C Tables 4.2.6.8 and 6.1.1.4'
Pr Pr -0.2180 2.8214 'International Tables Vol C Tables 4.2.6.8 and 6.1.1.4'
W W -0.8490 6.8722 'International Tables Vol C Tables 4.2.6.8 and 6.1.1.4'
K K 0.2009 0.2494 'International Tables Vol C Tables 4.2.6.8 and 6.1.1.4'

loop_
_geom_angle_atom_site_label_1
_geom_angle_atom_site_label_2
_geom_angle_atom_site_label_3
_geom_angle
_geom_angle_site_symmetry_1
_geom_angle_site_symmetry_3
_geom_angle_publ_flag
O12 W1 O11 75.8(2) . . ?
O12 W1 S1 80.57(18) . . ?
O11 W1 S1 156.16(19) . . ?
O12 W1 S4 135.9(2) . . ?
O11 W1 S4 84.95(18) . . ?
S1 W1 S4 110.56(9) . . ?
O12 W1 S6 132.6(2) . . ?
O11 W1 S6 88.3(2) . . ?
S1 W1 S6 110.38(9) . . ?
S4 W1 S6 85.02(9) . . ?
O12 W1 S7 87.9(2) . . ?
O11 W1 S7 97.0(2) . . ?
S1 W1 S7 85.09(9) . . ?
S4 W1 S7 134.26(9) . . ?
S6 W1 S7 49.55(8) . . ?
O12 W1 S5 90.9(2) . . ?
O11 W1 S5 91.0(2) . . ?
S1 W1 S5 86.22(9) . . ?
S4 W1 S5 49.58(9) . . ?
S6 W1 S5 134.42(8) . . ?
S7 W1 S5 171.31(8) . . ?
O12 W1 W3 124.08(19) . . ?
O11 W1 W3 139.57(18) . . ?
S1 W1 W3 55.23(6) . . ?
S4 W1 W3 55.86(6) . . ?
S6 W1 W3 96.90(6) . . ?
S7 W1 W3 116.75(6) . . ?
S5 W1 W3 57.32(6) . . ?
O12 W1 W2 122.37(17) . . ?
O11 W1 W2 143.8(2) . . ?
S1 W1 W2 55.02(6) . . ?
S4 W1 W2 96.38(6) . . ?
S6 W1 W2 56.02(6) . . ?
S7 W1 W2 56.88(6) . . ?
S5 W1 W2 117.23(6) . . ?
W3 W1 W2 59.991(15) . . ?
O22 W2 O21 75.2(3) . . ?
O22 W2 S1 82.4(2) . . ?
O21 W2 S1 157.6(2) . . ?
O22 W2 S2 132.1(2) . . ?
O21 W2 S2 85.6(2) . . ?
S1 W2 S2 110.47(9) . . ?
O22 W2 S6 134.1(2) . . ?
O21 W2 S6 85.7(2) . . ?
S1 W2 S6 110.24(8) . . ?
S2 W2 S6 86.04(8) . . ?
O22 W2 S7 90.0(2) . . ?
O21 W2 S7 94.0(2) . . ?
S1 W2 S7 85.38(9) . . ?
S2 W2 S7 135.42(8) . . ?
S6 W2 S7 49.61(8) . . ?
O22 W2 S3 88.4(2) . . ?
O21 W2 S3 94.7(2) . . ?
S1 W2 S3 85.04(9) . . ?
S2 W2 S3 49.48(8) . . ?
S6 W2 S3 135.18(8) . . ?
S7 W2 S3 170.41(9) . . ?
O22 W2 W3 124.3(2) . . ?
O21 W2 W3 141.1(2) . . ?
S1 W2 W3 55.18(6) . . ?
S2 W2 W3 56.02(7) . . ?
S6 W2 W3 96.63(6) . . ?
S7 W2 W3 116.96(6) . . ?
S3 W2 W3 57.01(7) . . ?
O22 W2 W1 125.2(2) . . ?
O21 W2 W1 140.9(2) . . ?
S1 W2 W1 55.09(6) . . ?
S2 W2 W1 97.14(6) . . ?
S6 W2 W1 55.81(6) . . ?
S7 W2 W1 57.27(6) . . ?
S3 W2 W1 116.67(7) . . ?
W3 W2 W1 59.814(15) . . ?
O32 W3 O31 75.7(3) . . ?
O32 W3 S1 82.6(2) . . ?
O31 W3 S1 158.3(2) . . ?
O32 W3 S4 133.4(2) . . ?
O31 W3 S4 85.07(19) . . ?
S1 W3 S4 110.75(8) . . ?
O32 W3 S2 133.0(2) . . ?
O31 W3 S2 84.9(2) . . ?
S1 W3 S2 110.31(9) . . ?
S4 W3 S2 85.57(8) . . ?
O32 W3 S3 89.1(2) . . ?
O31 W3 S3 94.0(2) . . ?
S1 W3 S3 85.21(9) . . ?
S4 W3 S3 134.90(9) . . ?
S2 W3 S3 49.57(9) . . ?
O32 W3 S5 89.3(2) . . ?
O31 W3 S5 93.8(2) . . ?
S1 W3 S5 86.23(8) . . ?
S4 W3 S5 49.64(9) . . ?
S2 W3 S5 135.03(9) . . ?
S3 W3 S5 171.42(8) . . ?
O32 W3 W1 124.65(19) . . ?
O31 W3 W1 140.55(18) . . ?
S1 W3 W1 55.23(6) . . ?
S4 W3 W1 56.07(6) . . ?
S2 W3 W1 97.36(6) . . ?
S3 W3 W1 117.40(7) . . ?
S5 W3 W1 57.34(6) . . ?
O32 W3 W2 124.99(19) . . ?
O31 W3 W2 140.3(2) . . ?
S1 W3 W2 55.10(7) . . ?
S4 W3 W2 96.66(6) . . ?
S2 W3 W2 55.94(6) . . ?
S3 W3 W2 57.36(7) . . ?
S5 W3 W2 117.45(6) . . ?
W1 W3 W2 60.195(15) . . ?
W2 S1 W1 69.88(7) . . ?
W2 S1 W3 69.72(7) . . ?
W1 S1 W3 69.54(6) . . ?
S3 S2 W2 67.40(10) . . ?
S3 S2 W3 67.05(11) . . ?
W2 S2 W3 68.05(7) . . ?
S2 S3 W3 63.38(10) . . ?
S2 S3 W2 63.12(10) . . ?
W3 S3 W2 65.63(6) . . ?
S5 S4 W3 67.49(10) . . ?
S5 S4 W1 67.38(10) . . ?
W3 S4 W1 68.07(6) . . ?
S4 S5 W3 62.87(10) . . ?
S4 S5 W1 63.04(10) . . ?
W3 S5 W1 65.34(7) . . ?
S7 S6 W1 67.33(11) . . ?
S7 S6 W2 66.87(10) . . ?
W1 S6 W2 68.17(7) . . ?
S6 S7 W2 63.52(10) . . ?
S6 S7 W1 63.12(10) . . ?
W2 S7 W1 65.85(7) . . ?
C2 O11 W1 115.9(6) . . ?
C1 O12 W1 118.2(6) . . ?
C2 O13 Pr1 117.2(6) . . ?
C1 O14 Pr1 119.8(6) . . ?
C3 O21 W2 118.2(7) . . ?
C4 O22 W2 119.5(7) . . ?
C6 O31 W3 118.0(6) . . ?
C5 O32 W3 119.1(6) . . ?
O14 C1 O12 124.1(9) . . ?
O14 C1 C2 120.7(8) . . ?
O12 C1 C2 115.2(8) . . ?
O13 C2 O11 127.8(9) . . ?
O13 C2 C1 117.4(8) . . ?
O11 C2 C1 114.7(8) . . ?
O23 C3 O21 124.9(12) . . ?
O23 C3 C4 122.3(10) . . ?
O21 C3 C4 112.8(10) . . ?
O24 C4 O22 124.1(12) . . ?
O24 C4 C3 121.9(11) . . ?
O22 C4 C3 113.9(9) . . ?
O34 C5 O32 125.1(10) . . ?
O34 C5 C6 121.5(10) . . ?
O32 C5 C6 113.4(9) . . ?
O33 C6 O31 127.0(9) . . ?
O33 C6 C5 119.3(10) . . ?
O31 C6 C5 113.7(9) . . ?
O1 Pr1 O42 87.2(3) . . ?
O1 Pr1 O4 77.9(3) . . ?
O42 Pr1 O4 135.1(2) . . ?
O1 Pr1 O14 131.4(3) . . ?
O42 Pr1 O14 139.1(2) . . ?
O4 Pr1 O14 75.3(3) . . ?
O1 Pr1 O5 136.8(2) . . ?
O42 Pr1 O5 90.0(2) . . ?
O4 Pr1 O5 74.1(3) . . ?
O14 Pr1 O5 71.1(2) . . ?
O1 Pr1 O41 69.6(2) . . ?
O42 Pr1 O41 64.7(2) . . ?
O4 Pr1 O41 70.4(2) . . ?
O14 Pr1 O41 133.8(2) . . ?
O5 Pr1 O41 70.3(2) . . ?
O1 Pr1 O2 147.1(3) . . ?
O42 Pr1 O2 73.0(2) . . ?
O4 Pr1 O2 134.4(3) . . ?
O14 Pr1 O2 66.6(2) . . ?
O5 Pr1 O2 70.6(2) . . ?
O41 Pr1 O2 121.0(2) . . ?
O1 Pr1 O3 76.1(3) . . ?
O42 Pr1 O3 73.5(2) . . ?
O4 Pr1 O3 139.7(2) . . ?
O14 Pr1 O3 100.2(2) . . ?
O5 Pr1 O3 143.4(3) . . ?
O41 Pr1 O3 126.0(2) . . ?
O2 Pr1 O3 73.3(2) . . ?
O1 Pr1 O13 70.5(2) . . ?
O42 Pr1 O13 137.7(2) . . ?
O4 Pr1 O13 76.0(2) . . ?
O14 Pr1 O13 64.1(2) . . ?
O5 Pr1 O13 130.9(2) . . ?
O41 Pr1 O13 132.0(2) . . ?
O2 Pr1 O13 107.0(2) . . ?
O3 Pr1 O13 66.6(2) . . ?
O41 C7 O42 125.5(10) . 5_675 ?
O41 C7 C7 117.3(11) . 5_675 ?
O42 C7 C7 117.1(11) 5_675 5_675 ?
C7 O41 Pr1 119.7(7) . . ?
C7 O42 Pr1 121.2(7) 5_675 . ?

loop_
_geom_bond_atom_site_label_1
_geom_bond_atom_site_label_2
_geom_bond_distance
_geom_bond_site_symmetry_2
_geom_bond_publ_flag
W1 O12 2.074(6) . ?
W1 O11 2.156(6) . ?
W1 S1 2.365(2) . ?
W1 S4 2.413(2) . ?
W1 S6 2.413(3) . ?
W1 S7 2.497(3) . ?
W1 S5 2.499(3) . ?
W1 W3 2.6977(6) . ?
W1 W2 2.7081(5) . ?
W2 O22 2.081(6) . ?
W2 O21 2.139(8) . ?
W2 S1 2.363(3) . ?
W2 S2 2.414(3) . ?
W2 S6 2.419(2) . ?
W2 S7 2.486(3) . ?
W2 S3 2.498(3) . ?
W2 W3 2.7025(6) . ?
W3 O32 2.086(7) . ?
W3 O31 2.126(7) . ?
W3 S1 2.365(2) . ?
W3 S4 2.407(2) . ?
W3 S2 2.416(3) . ?
W3 S3 2.489(3) . ?
W3 S5 2.499(3) . ?
S2 S3 2.057(4) . ?
S4 S5 2.061(4) . ?
S6 S7 2.059(3) . ?
O11 C2 1.262(11) . ?
O12 C1 1.270(11) . ?
O13 C2 1.244(11) . ?
O13 Pr1 2.638(7) . ?
O14 C1 1.241(11) . ?
O14 Pr1 2.515(7) . ?
O21 C3 1.296(13) . ?
O22 C4 1.297(14) . ?
O23 C3 1.190(14) . ?
O24 C4 1.215(13) . ?
O31 C6 1.281(13) . ?
O32 C5 1.293(13) . ?
O33 C6 1.214(12) . ?
O34 C5 1.231(13) . ?
C1 C2 1.529(13) . ?
C3 C4 1.548(17) . ?
C5 C6 1.555(14) . ?
Pr1 O1 2.464(8) . ?
Pr1 O42 2.477(7) . ?
Pr1 O4 2.513(8) . ?
Pr1 O5 2.516(7) . ?
Pr1 O41 2.517(7) . ?
Pr1 O2 2.518(7) . ?
Pr1 O3 2.523(7) . ?
C7 O41 1.254(12) . ?
C7 O42 1.254(12) 5_675 ?
C7 C7 1.52(2) 5_675 ?
O42 C7 1.254(12) 5_675 ?
O71W O72W 0.85(2) . ?
O91W O92W 1.22(2) . ?
